data_7044011
loop_
_publ_author_name
'Yang, Hong-Yun'
'Li, Yong-Zhi'
'Shi, Wen-Juan'
'Hou, Lei'
'Wang, Yao-Yu'
'Zhu, Zhonghua'

_publ_section_title
;
 A new layer-stacked porous framework showing sorption selectivity for CO2
 and luminescence
;
_journal_name_full 'Dalton Trans.'
_journal_paper_doi 10.1039/C7DT02496G
_journal_year 2017
_chemical_formula_sum 'C26 H19 N10 O6 Zn3'
_chemical_formula_weight 763.62
_chemical_name_systematic
; 
 ? 
;
_space_group_IT_number 2
_symmetry_cell_setting triclinic
_symmetry_space_group_name_Hall '-P 1'
_symmetry_space_group_name_H-M 'P -1'
_atom_sites_solution_hydrogens geom
_atom_sites_solution_primary direct
_atom_sites_solution_secondary difmap
_audit_creation_method SHELXL-97
_audit_update_record
;
2017-07-09 deposited with the CCDC.
2017-08-02 downloaded from the CCDC.
;
_cell_angle_alpha 78.056(2)
_cell_angle_beta 69.652(2)
_cell_angle_gamma 79.849(2)
_cell_formula_units_Z 2
_cell_length_a 12.1420(15)
_cell_length_b 12.5243(16)
_cell_length_c 13.6323(17)
_cell_measurement_reflns_used 3391
_cell_measurement_temperature 296(2)
_cell_measurement_theta_max 26.97
_cell_measurement_theta_min 2.58
_cell_volume 1889.3(4)
_computing_structure_refinement 'SHELXL-97 (Sheldrick, 1997)'
_computing_structure_solution 'SHELXS-97 (Sheldrick, 1990)'
_diffrn_ambient_temperature 296(2)
_diffrn_measured_fraction_theta_full 0.970
_diffrn_measured_fraction_theta_max 0.970
_diffrn_measurement_device_type 'Bruker SMART CCD area-detector'
_diffrn_radiation_monochromator graphite
_diffrn_radiation_source 'fine-focus sealed tube'
_diffrn_radiation_type MoK\a
_diffrn_radiation_wavelength 0.71073
_diffrn_reflns_av_R_equivalents 0.0230
_diffrn_reflns_av_sigmaI/netI 0.0546
_diffrn_reflns_limit_h_max 14
_diffrn_reflns_limit_h_min -11
_diffrn_reflns_limit_k_max 15
_diffrn_reflns_limit_k_min -12
_diffrn_reflns_limit_l_max 16
_diffrn_reflns_limit_l_min -16
_diffrn_reflns_number 10224
_diffrn_reflns_theta_full 26.00
_diffrn_reflns_theta_max 26.00
_diffrn_reflns_theta_min 1.67
_exptl_absorpt_coefficient_mu 1.935
_exptl_absorpt_correction_T_max 0.8606
_exptl_absorpt_correction_T_min 0.7870
_exptl_absorpt_correction_type multi-scan
_exptl_absorpt_process_details sadabs
_exptl_crystal_colour colorless
_exptl_crystal_density_diffrn 1.342
_exptl_crystal_density_method 'not measured'
_exptl_crystal_description block
_exptl_crystal_F_000 766
_exptl_crystal_size_max 0.13
_exptl_crystal_size_mid 0.10
_exptl_crystal_size_min 0.08
_platon_squeeze_details
;
;
_refine_diff_density_max 2.228
_refine_diff_density_min -1.309
_refine_diff_density_rms 0.230
_refine_ls_extinction_method none
_refine_ls_goodness_of_fit_ref 1.071
_refine_ls_hydrogen_treatment mixed
_refine_ls_matrix_type full
_refine_ls_number_parameters 406
_refine_ls_number_reflns 7202
_refine_ls_number_restraints 91
_refine_ls_restrained_S_all 1.093
_refine_ls_R_factor_all 0.0927
_refine_ls_R_factor_gt 0.0792
_refine_ls_shift/su_max 0.001
_refine_ls_shift/su_mean 0.000
_refine_ls_structure_factor_coef Fsqd
_refine_ls_weighting_details 'calc w=1/[\s^2^(Fo^2^)+(0.1966P)^2^+0.0000P] where P=(Fo^2^+2Fc^2^)/3'
_refine_ls_weighting_scheme calc
_refine_ls_wR_factor_gt 0.2439
_refine_ls_wR_factor_ref 0.2643
_reflns_number_gt 5460
_reflns_number_total 7202
_reflns_threshold_expression >2sigma(I)
_cod_data_source_file c7dt02496g2.cif
_cod_data_source_block 1
_cod_original_sg_symbol_H-M P-1
_cod_database_code 7044011

loop_
_symmetry_equiv_pos_as_xyz
'x, y, z'
'-x, -y, -z'

loop_
_atom_site_label
_atom_site_type_symbol
_atom_site_fract_x
_atom_site_fract_y
_atom_site_fract_z
_atom_site_U_iso_or_equiv
_atom_site_adp_type
_atom_site_occupancy
_atom_site_symmetry_multiplicity
_atom_site_calc_flag
_atom_site_refinement_flags
O1 O 0.3997(5) 1.1718(4) 0.1268(5) 0.0457(13) Uani 1 1 d .
O5 O 0.3310(3) 0.4405(3) 0.1013(3) 0.0182(8) Uani 1 1 d .
H5A H 0.3253 0.4384 0.0435 0.022 Uiso 1 1 d R
O2 O 0.2196(5) 1.2291(4) 0.2220(4) 0.0383(12) Uani 1 1 d .
O1W O 0.4040(4) 0.6683(4) -0.0369(3) 0.0315(11) Uani 1 1 d .
H1WA H 0.3695 0.6406 -0.0686 0.047 Uiso 1 1 d R
H1WB H 0.3698 0.7332 -0.0319 0.047 Uiso 1 1 d R
O3 O 0.2546(5) 0.3967(5) 0.3339(4) 0.0446(13) Uani 1 1 d .
O4 O 0.4286(6) 0.3230(5) 0.2781(4) 0.0570(17) Uani 1 1 d .
Zn1 Zn 0.35996(6) 0.59133(6) 0.10367(5) 0.0211(2) Uani 1 1 d .
Zn2 Zn 0.16960(6) 0.40177(6) 0.22235(5) 0.0218(2) Uani 1 1 d .
Zn3 Zn 0.44354(6) 1.31384(6) 0.13501(5) 0.0248(3) Uani 1 1 d .
C1 C 0.1307(5) 0.7440(5) 0.2160(5) 0.0234(13) Uani 1 1 d .
C2 C 0.1767(6) 0.8516(5) 0.1958(6) 0.0320(15) Uani 1 1 d .
C3 C 0.0938(8) 0.9395(7) 0.2286(9) 0.060(3) Uani 1 1 d .
H3 H 0.0133 0.9327 0.2541 0.072 Uiso 1 1 calc R
C4 C 0.1350(7) 1.0364(7) 0.2220(8) 0.054(2) Uani 1 1 d .
H4 H 0.0801 1.0948 0.2465 0.065 Uiso 1 1 calc R
C5 C 0.2532(6) 1.0530(5) 0.1812(6) 0.0317(15) Uani 1 1 d .
C6 C 0.3325(8) 0.9648(7) 0.1431(8) 0.063(3) Uani 1 1 d .
H6 H 0.4121 0.9737 0.1101 0.076 Uiso 1 1 calc R
C7 C 0.2944(8) 0.8638(7) 0.1537(11) 0.076(4) Uani 1 1 d .
H7 H 0.3491 0.8042 0.1322 0.091 Uiso 1 1 calc R
C8 C 0.2932(7) 1.1615(5) 0.1758(6) 0.0323(15) Uani 1 1 d .
C9 C 0.4260(7) 0.3955(7) 0.7277(5) 0.0359(16) Uani 1 1 d .
C10 C 0.4020(7) 0.3873(8) 0.6332(6) 0.075(3) Uani 1 1 d DU
C11 C 0.4954(8) 0.3635(9) 0.5459(6) 0.088(3) Uani 1 1 d DU
H11 H 0.5724 0.3546 0.5476 0.106 Uiso 1 1 calc R
C12 C 0.4741(8) 0.3527(9) 0.4547(7) 0.089(3) Uani 1 1 d DU
H12 H 0.5381 0.3366 0.3959 0.107 Uiso 1 1 calc R
C13 C 0.3614(6) 0.3649(7) 0.4481(6) 0.055(2) Uani 1 1 d DU
C14 C 0.2729(8) 0.3888(8) 0.5377(6) 0.079(3) Uani 1 1 d DU
H14 H 0.1958 0.3978 0.5360 0.094 Uiso 1 1 calc R
C15 C 0.2877(7) 0.4009(8) 0.6310(6) 0.066(2) Uani 1 1 d DU
H15 H 0.2235 0.4175 0.6894 0.080 Uiso 1 1 calc R
C16 C 0.3458(9) 0.3588(8) 0.3462(7) 0.053(2) Uani 1 1 d .
C17 C 0.1021(7) 0.3849(7) 0.0256(6) 0.0398(17) Uani 1 1 d .
H17 H 0.1734 0.4122 -0.0150 0.048 Uiso 1 1 calc R
C18 C 0.0361(9) 0.3513(9) -0.0241(8) 0.060(3) Uani 1 1 d .
H18 H 0.0632 0.3558 -0.0974 0.072 Uiso 1 1 calc R
C19 C -0.0642(10) 0.3133(9) 0.0312(8) 0.067(3) Uani 1 1 d .
H19 H -0.1068 0.2867 -0.0018 0.081 Uiso 1 1 calc R
C20 C -0.1070(10) 0.3131(11) 0.1400(8) 0.078(4) Uani 1 1 d .
H20 H -0.1819 0.2929 0.1797 0.093 Uiso 1 1 calc R
C21 C -0.0377(6) 0.3428(7) 0.1880(6) 0.0407(18) Uani 1 1 d .
C22 C -0.0683(6) 0.3302(6) 0.3052(6) 0.055(2) Uani 1 1 d DU
C23 C -0.1716(8) 0.2923(9) 0.3709(7) 0.095(3) Uani 1 1 d DU
H23 H -0.2230 0.2676 0.3457 0.114 Uiso 1 1 d R
C24 C -0.1966(9) 0.2906(10) 0.4790(7) 0.102(3) Uani 1 1 d DU
H24 H -0.2661 0.2643 0.5260 0.122 Uiso 1 1 d R
C25 C -0.1223(8) 0.3289(9) 0.5177(7) 0.090(3) Uani 1 1 d DU
H25 H -0.1413 0.3304 0.5896 0.108 Uiso 1 1 calc R
C26 C -0.0175(7) 0.3652(7) 0.4444(6) 0.055(2) Uani 1 1 d DU
H26 H 0.0358 0.3891 0.4680 0.066 Uiso 1 1 calc R
N1 N 0.1968(5) 0.6514(4) 0.1876(4) 0.0233(11) Uani 1 1 d .
N2 N 0.1178(5) 0.5742(4) 0.2230(4) 0.0262(12) Uani 1 1 d .
N3 N 0.0115(5) 0.6241(5) 0.2634(5) 0.0358(14) Uani 1 1 d .
N4 N 0.0184(5) 0.7283(5) 0.2601(5) 0.0362(14) Uani 1 1 d .
N5 N 0.3441(6) 0.4115(9) 0.8193(6) 0.074(3) Uani 1 1 d D
N6 N 0.3968(5) 0.4213(6) 0.8854(5) 0.0467(17) Uani 1 1 d D
N7 N 0.5194(6) 0.4072(6) 0.8296(4) 0.0441(16) Uani 1 1 d D
N8 N 0.5308(8) 0.3891(8) 0.7364(5) 0.071(2) Uani 1 1 d D
N9 N 0.0666(5) 0.3793(5) 0.1300(4) 0.0321(13) Uani 1 1 d .
N10 N 0.0073(5) 0.3657(5) 0.3387(4) 0.0318(12) Uani 1 1 d DU

loop_
_atom_site_aniso_label
_atom_site_aniso_U_11
_atom_site_aniso_U_22
_atom_site_aniso_U_33
_atom_site_aniso_U_23
_atom_site_aniso_U_13
_atom_site_aniso_U_12
O1 0.049(3) 0.027(3) 0.060(4) -0.010(2) -0.010(3) -0.012(2)
O5 0.023(2) 0.019(2) 0.0108(18) -0.0009(15) -0.0032(16) -0.0057(16)
O2 0.043(3) 0.018(2) 0.052(3) -0.009(2) -0.009(2) -0.007(2)
O1W 0.026(2) 0.033(3) 0.026(2) 0.0023(19) 0.0003(19) -0.0056(19)
O3 0.053(3) 0.059(4) 0.037(3) -0.011(3) -0.029(3) -0.008(3)
O4 0.077(4) 0.076(4) 0.020(3) -0.009(3) -0.019(3) -0.008(4)
Zn1 0.0200(4) 0.0244(4) 0.0205(4) -0.0059(3) -0.0053(3) -0.0063(3)
Zn2 0.0245(4) 0.0230(4) 0.0212(4) -0.0068(3) -0.0076(3) -0.0063(3)
Zn3 0.0280(4) 0.0261(4) 0.0196(4) -0.0075(3) -0.0035(3) -0.0056(3)
C1 0.027(3) 0.023(3) 0.025(3) -0.008(2) -0.011(3) -0.005(2)
C2 0.028(3) 0.023(3) 0.045(4) -0.014(3) -0.005(3) -0.005(3)
C3 0.040(5) 0.032(4) 0.108(8) -0.026(5) -0.015(5) -0.004(4)
C4 0.037(4) 0.029(4) 0.089(7) -0.022(4) -0.003(4) -0.007(3)
C5 0.034(4) 0.014(3) 0.050(4) -0.004(3) -0.020(3) 0.003(3)
C6 0.039(5) 0.040(5) 0.091(7) -0.020(5) 0.011(5) -0.011(4)
C7 0.032(4) 0.031(4) 0.159(11) -0.048(6) -0.008(6) 0.002(3)
C8 0.043(4) 0.017(3) 0.036(4) 0.003(3) -0.013(3) -0.009(3)
C9 0.038(4) 0.051(4) 0.025(3) -0.017(3) -0.009(3) -0.007(3)
C10 0.045(4) 0.147(7) 0.038(4) -0.026(5) -0.016(4) -0.011(5)
C11 0.051(5) 0.180(8) 0.041(4) -0.047(5) -0.017(4) 0.008(5)
C12 0.051(5) 0.173(8) 0.047(5) -0.047(5) -0.015(4) 0.011(5)
C13 0.031(4) 0.114(6) 0.031(4) -0.036(4) -0.014(3) -0.001(4)
C14 0.055(5) 0.140(7) 0.046(4) -0.033(5) -0.013(4) -0.009(5)
C15 0.040(4) 0.138(7) 0.037(4) -0.035(4) -0.018(3) -0.010(4)
C16 0.063(6) 0.054(5) 0.048(5) 0.004(4) -0.027(5) -0.016(4)
C17 0.040(4) 0.055(5) 0.030(4) -0.007(3) -0.015(3) -0.010(4)
C18 0.059(6) 0.081(7) 0.059(6) -0.034(5) -0.033(5) 0.003(5)
C19 0.078(7) 0.090(8) 0.057(6) -0.010(5) -0.044(6) -0.027(6)
C20 0.061(6) 0.133(10) 0.059(6) -0.015(6) -0.022(5) -0.058(7)
C21 0.024(4) 0.057(5) 0.044(4) 0.003(4) -0.018(3) -0.013(3)
C22 0.037(4) 0.087(5) 0.040(4) 0.005(4) -0.013(3) -0.023(4)
C23 0.059(5) 0.153(8) 0.066(5) 0.006(6) -0.014(5) -0.033(5)
C24 0.052(5) 0.180(8) 0.050(5) 0.019(6) 0.002(4) -0.038(6)
C25 0.065(5) 0.150(7) 0.037(4) 0.011(5) -0.002(4) -0.026(5)
C26 0.040(4) 0.087(5) 0.031(4) -0.006(4) -0.006(3) -0.006(4)
N1 0.026(3) 0.020(3) 0.023(3) -0.002(2) -0.005(2) -0.007(2)
N2 0.021(3) 0.031(3) 0.024(3) -0.009(2) 0.002(2) -0.009(2)
N3 0.018(3) 0.040(3) 0.051(4) -0.018(3) -0.008(3) -0.001(2)
N4 0.023(3) 0.024(3) 0.056(4) -0.011(3) -0.004(3) 0.000(2)
N5 0.038(4) 0.137(9) 0.061(5) -0.049(6) -0.011(4) -0.018(5)
N6 0.048(4) 0.077(5) 0.033(3) -0.013(3) -0.029(3) -0.013(3)
N7 0.067(5) 0.047(4) 0.033(3) -0.007(3) -0.030(3) -0.013(3)
N8 0.070(6) 0.108(7) 0.037(4) -0.012(4) -0.013(4) -0.024(5)
N9 0.035(3) 0.044(3) 0.021(3) -0.005(2) -0.007(2) -0.018(3)
N10 0.028(3) 0.044(3) 0.019(2) 0.000(2) -0.006(2) -0.001(2)

loop_
_atom_type_symbol
_atom_type_description
_atom_type_scat_dispersion_real
_atom_type_scat_dispersion_imag
_atom_type_scat_source
C C 0.0033 0.0016 'International Tables Vol C Tables 4.2.6.8 and 6.1.1.4'
H H 0.0000 0.0000 'International Tables Vol C Tables 4.2.6.8 and 6.1.1.4'
N N 0.0061 0.0033 'International Tables Vol C Tables 4.2.6.8 and 6.1.1.4'
O O 0.0106 0.0060 'International Tables Vol C Tables 4.2.6.8 and 6.1.1.4'
Zn Zn 0.2839 1.4301 'International Tables Vol C Tables 4.2.6.8 and 6.1.1.4'

loop_
_geom_angle_atom_site_label_1
_geom_angle_atom_site_label_2
_geom_angle_atom_site_label_3
_geom_angle
_geom_angle_site_symmetry_1
_geom_angle_site_symmetry_3
C8 O1 Zn3 112.5(5) . .
Zn1 O5 Zn3 118.7(2) . 1_545
Zn1 O5 Zn2 109.42(17) . .
Zn3 O5 Zn2 101.35(16) 1_545 .
Zn1 O5 H5A 109.0 . .
Zn3 O5 H5A 109.0 1_545 .
Zn2 O5 H5A 109.0 . .
C8 O2 Zn2 143.7(5) . 1_565
Zn3 O1W Zn1 129.3(3) 2_675 .
Zn3 O1W H1WA 104.9 2_675 .
Zn1 O1W H1WA 104.9 . .
Zn3 O1W H1WB 105.0 2_675 .
Zn1 O1W H1WB 105.0 . .
H1WA O1W H1WB 105.9 . .
C16 O3 Zn2 137.5(6) . .
C16 O4 Zn3 129.7(6) . 1_545
O1W Zn1 N7 110.7(2) . 2_666
O1W Zn1 O5 108.77(18) . .
N7 Zn1 O5 113.2(2) 2_666 .
O1W Zn1 N1 110.4(2) . .
N7 Zn1 N1 113.0(2) 2_666 .
O5 Zn1 N1 100.36(18) . .
O3 Zn2 N10 93.8(2) . .
O3 Zn2 O5 87.9(2) . .
N10 Zn2 O5 178.24(17) . .
O3 Zn2 O2 90.1(2) . 1_545
N10 Zn2 O2 88.7(2) . 1_545
O5 Zn2 O2 91.99(17) . 1_545
O3 Zn2 N2 90.3(2) . .
N10 Zn2 N2 90.9(2) . .
O5 Zn2 N2 88.47(17) . .
O2 Zn2 N2 179.4(2) 1_545 .
O3 Zn2 N9 168.4(2) . .
N10 Zn2 N9 77.3(2) . .
O5 Zn2 N9 101.16(18) . .
O2 Zn2 N9 82.4(2) 1_545 .
N2 Zn2 N9 97.1(2) . .
O1W Zn3 O4 114.2(3) 2_675 1_565
O1W Zn3 O1 108.3(2) 2_675 .
O4 Zn3 O1 110.9(3) 1_565 .
O1W Zn3 O5 108.87(18) 2_675 1_565
O4 Zn3 O5 102.3(2) 1_565 1_565
O1 Zn3 O5 112.3(2) . 1_565
N4 C1 N1 110.9(5) . .
N4 C1 C2 124.5(6) . .
N1 C1 C2 124.6(6) . .
C7 C2 C3 120.8(7) . .
C7 C2 C1 122.8(6) . .
C3 C2 C1 116.3(6) . .
C4 C3 C2 117.5(8) . .
C4 C3 H3 121.2 . .
C2 C3 H3 121.2 . .
C3 C4 C5 124.0(7) . .
C3 C4 H4 118.0 . .
C5 C4 H4 118.0 . .
C4 C5 C6 116.5(7) . .
C4 C5 C8 121.7(6) . .
C6 C5 C8 121.8(7) . .
C7 C6 C5 120.8(8) . .
C7 C6 H6 119.6 . .
C5 C6 H6 119.6 . .
C2 C7 C6 120.1(7) . .
C2 C7 H7 119.9 . .
C6 C7 H7 119.9 . .
O2 C8 O1 126.6(6) . .
O2 C8 C5 116.8(6) . .
O1 C8 C5 116.6(6) . .
N8 C9 N5 109.6(6) . .
N8 C9 C10 125.6(7) . .
N5 C9 C10 124.8(7) . .
C11 C10 C15 120.5(8) . .
C11 C10 C9 118.5(7) . .
C15 C10 C9 120.9(7) . .
C10 C11 C12 119.5(9) . .
C10 C11 H11 120.2 . .
C12 C11 H11 120.2 . .
C13 C12 C11 122.5(8) . .
C13 C12 H12 118.7 . .
C11 C12 H12 118.7 . .
C14 C13 C12 114.9(7) . .
C14 C13 C16 125.5(7) . .
C12 C13 C16 119.5(7) . .
C13 C14 C15 125.7(9) . .
C13 C14 H14 117.2 . .
C15 C14 H14 117.2 . .
C10 C15 C14 116.9(8) . .
C10 C15 H15 121.5 . .
C14 C15 H15 121.5 . .
O3 C16 O4 123.3(9) . .
O3 C16 C13 117.9(9) . .
O4 C16 C13 118.6(8) . .
N9 C17 C18 121.6(8) . .
N9 C17 H17 119.2 . .
C18 C17 H17 119.2 . .
C19 C18 C17 120.3(9) . .
C19 C18 H18 119.9 . .
C17 C18 H18 119.9 . .
C18 C19 C20 119.3(9) . .
C18 C19 H19 120.4 . .
C20 C19 H19 120.4 . .
C21 C20 C19 119.2(9) . .
C21 C20 H20 120.4 . .
C19 C20 H20 120.4 . .
N9 C21 C20 120.4(8) . .
N9 C21 C22 116.5(6) . .
C20 C21 C22 123.0(7) . .
N10 C22 C23 123.7(8) . .
N10 C22 C21 115.3(6) . .
C23 C22 C21 120.8(8) . .
C22 C23 C24 116.8(10) . .
C22 C23 H23 122.2 . .
C24 C23 H23 121.0 . .
C25 C24 C23 121.8(10) . .
C25 C24 H24 119.3 . .
C23 C24 H24 118.9 . .
C24 C25 C26 117.4(9) . .
C24 C25 H25 121.3 . .
C26 C25 H25 121.3 . .
N10 C26 C25 120.6(8) . .
N10 C26 H26 119.7 . .
C25 C26 H26 119.7 . .
C1 N1 N2 104.1(5) . .
C1 N1 Zn1 142.9(4) . .
N2 N1 Zn1 112.6(4) . .
N3 N2 N1 108.2(5) . .
N3 N2 Zn2 127.9(4) . .
N1 N2 Zn2 123.6(4) . .
N4 N3 N2 109.4(5) . .
N3 N4 C1 107.2(5) . .
N6 N5 C9 108.5(6) . .
N5 N6 N7 105.7(6) . .
N8 N7 N6 107.1(6) . .
N8 N7 Zn1 130.6(6) . 2_666
N6 N7 Zn1 122.1(4) . 2_666
N7 N8 C9 109.0(7) . .
C17 N9 C21 119.0(6) . .
C17 N9 Zn2 126.5(5) . .
C21 N9 Zn2 113.9(5) . .
C22 N10 C26 119.7(7) . .
C22 N10 Zn2 115.7(5) . .
C26 N10 Zn2 124.2(5) . .

loop_
_geom_bond_atom_site_label_1
_geom_bond_atom_site_label_2
_geom_bond_distance
_geom_bond_site_symmetry_2
O1 C8 1.248(9) .
O1 Zn3 1.980(5) .
O5 Zn1 1.990(4) .
O5 Zn3 1.991(4) 1_545
O5 Zn2 2.134(4) .
O5 H5A 0.8200 .
O2 C8 1.214(8) .
O2 Zn2 2.141(4) 1_565
O1W Zn3 1.888(4) 2_675
O1W Zn1 1.895(4) .
O1W H1WA 0.8499 .
O1W H1WB 0.8499 .
O3 C16 1.179(10) .
O3 Zn2 2.099(5) .
O4 C16 1.200(11) .
O4 Zn3 1.921(5) 1_545
Zn1 N7 1.979(6) 2_666
Zn1 N1 2.014(5) .
Zn2 N10 2.109(6) .
Zn2 O2 2.141(4) 1_545
Zn2 N2 2.141(5) .
Zn2 N9 2.143(6) .
Zn3 O1W 1.888(4) 2_675
Zn3 O4 1.921(5) 1_565
Zn3 O5 1.991(4) 1_565
C1 N4 1.317(8) .
C1 N1 1.334(8) .
C1 C2 1.486(8) .
C2 C7 1.366(11) .
C2 C3 1.387(10) .
C3 C4 1.368(11) .
C3 H3 0.9300 .
C4 C5 1.384(11) .
C4 H4 0.9300 .
C5 C6 1.389(11) .
C5 C8 1.502(9) .
C6 C7 1.385(11) .
C6 H6 0.9300 .
C7 H7 0.9300 .
C9 N8 1.305(11) .
C9 N5 1.325(10) .
C9 C10 1.443(10) .
C10 C11 1.372(8) .
C10 C15 1.378(8) .
C11 C12 1.392(8) .
C11 H11 0.9300 .
C12 C13 1.382(8) .
C12 H12 0.9300 .
C13 C14 1.364(8) .
C13 C16 1.485(11) .
C14 C15 1.387(8) .
C14 H14 0.9300 .
C15 H15 0.9300 .
C17 N9 1.327(9) .
C17 C18 1.375(11) .
C17 H17 0.9300 .
C18 C19 1.302(14) .
C18 H18 0.9300 .
C19 C20 1.391(14) .
C19 H19 0.9300 .
C20 C21 1.368(11) .
C20 H20 0.9300 .
C21 N9 1.340(9) .
C21 C22 1.490(11) .
C22 N10 1.329(10) .
C22 C23 1.361(8) .
C23 C24 1.393(9) .
C23 H23 0.9300 .
C24 C25 1.382(9) .
C24 H24 0.9300 .
C25 C26 1.399(8) .
C25 H25 0.9300 .
C26 N10 1.365(10) .
C26 H26 0.9300 .
N1 N2 1.379(7) .
N2 N3 1.313(7) .
N3 N4 1.313(8) .
N5 N6 1.309(7) .
N6 N7 1.414(7) .
N7 N8 1.292(7) .
N7 Zn1 1.979(6) 2_666

loop_
_platon_squeeze_void_nr
_platon_squeeze_void_average_x
_platon_squeeze_void_average_y
_platon_squeeze_void_average_z
_platon_squeeze_void_volume
_platon_squeeze_void_count_electrons
_platon_squeeze_void_content
1 -0.020 0.000 0.026 625 218 ' '
